data_4306723
loop_
_publ_author_name
'P. Portius'
'P. W. Fowler'
'H. Adams'
'T. Z. Todorova'

_publ_contact_author_address
;
Department of Chemistry, University of Sheffield
Brook Hill, Sheffield S3 7HF, UK
;
_publ_contact_author_email peter.portius@sheffield.ac.uk
_publ_contact_author_fax '+44 (0)114-22-29346'
_publ_contact_author_name 'Peter Portius'
_publ_contact_author_phone '+44 (0)114-22-29385'
_publ_section_title
;
Experimental and Theoretical Characterization of the Hexaazidophosphate(V)
Ion
;
_journal_name_full 'Inorganic Chemistry'
_journal_page_first 12004
_journal_page_last 12009
_journal_paper_doi 10.1021/ic801536z
_journal_volume 47
_journal_year 2008
_chemical_formula_moiety 'C36 H30 N P2, N18 P'
_chemical_formula_sum 'C36 H30 N19 P3'
_chemical_formula_weight 821.70
_chemical_melting_point 474
_chemical_name_common PPN-Hexaazidophosphate
_chemical_name_systematic
;
bis(triphenylphosphoranylidene)ammonium hexakis(azido)phosphate 
;
_space_group_IT_number 2
_symmetry_cell_setting triclinic
_symmetry_space_group_name_Hall '-P 1'
_symmetry_space_group_name_H-M 'P -1'
_atom_sites_solution_hydrogens geom
_atom_sites_solution_primary direct
_atom_sites_solution_secondary difmap
_audit_creation_method SHELXL-97
_cell_angle_alpha 92.635(5)
_cell_angle_beta 93.437(5)
_cell_angle_gamma 92.105(4)
_cell_formula_units_Z 1
_cell_length_a 9.6269(9)
_cell_length_b 9.8158(9)
_cell_length_c 10.1414(10)
_cell_measurement_reflns_used 7906
_cell_measurement_temperature 150(2)
_cell_measurement_theta_max 19.16
_cell_measurement_theta_min 2.21
_cell_volume 954.83(16)
_computing_cell_refinement 'Bruker SMART'
_computing_data_collection 'Bruker SMART'
_computing_data_reduction 'Bruker SAINT'
_computing_molecular_graphics 'Bruker SHELXTL'
_computing_publication_material 'Bruker SHELXTL'
_computing_structure_refinement 'SHELXL-97 (Sheldrick, 1997)'
_computing_structure_solution 'SHELXS-97 (Sheldrick, 1990)'
_diffrn_ambient_temperature 150(2)
_diffrn_detector_area_resol_mean 100
_diffrn_measured_fraction_theta_full 0.999
_diffrn_measured_fraction_theta_max 0.983
_diffrn_measurement_device_type 'CCD area detector'
_diffrn_measurement_method 'phi and omega scans'
_diffrn_radiation_monochromator graphite
_diffrn_radiation_source 'fine-focus sealed tube'
_diffrn_radiation_type MoK\a
_diffrn_radiation_wavelength 0.71073
_diffrn_reflns_av_R_equivalents 0.0277
_diffrn_reflns_av_sigmaI/netI 0.0262
_diffrn_reflns_limit_h_max 12
_diffrn_reflns_limit_h_min -12
_diffrn_reflns_limit_k_max 13
_diffrn_reflns_limit_k_min -12
_diffrn_reflns_limit_l_max 13
_diffrn_reflns_limit_l_min -13
_diffrn_reflns_number 16811
_diffrn_reflns_theta_full 25.00
_diffrn_reflns_theta_max 28.31
_diffrn_reflns_theta_min 2.08
_diffrn_standards_decay_% 0
_diffrn_standards_number 0
_exptl_absorpt_coefficient_mu 0.213
_exptl_absorpt_correction_T_max 0.9708
_exptl_absorpt_correction_T_min 0.9349
_exptl_absorpt_correction_type multi-scan
_exptl_absorpt_process_details sadabs
_exptl_crystal_colour colourless
_exptl_crystal_density_diffrn 1.429
_exptl_crystal_density_method 'not measured'
_exptl_crystal_description PRISM
_exptl_crystal_F_000 424
_exptl_crystal_size_max 0.32
_exptl_crystal_size_mid 0.14
_exptl_crystal_size_min 0.14
_refine_diff_density_max 0.610
_refine_diff_density_min -0.316
_refine_diff_density_rms 0.063
_refine_ls_extinction_method none
_refine_ls_goodness_of_fit_ref 1.037
_refine_ls_hydrogen_treatment constr
_refine_ls_matrix_type full
_refine_ls_number_parameters 265
_refine_ls_number_reflns 4674
_refine_ls_number_restraints 0
_refine_ls_restrained_S_all 1.037
_refine_ls_R_factor_all 0.0452
_refine_ls_R_factor_gt 0.0385
_refine_ls_shift/su_max 0.000
_refine_ls_shift/su_mean 0.000
_refine_ls_structure_factor_coef Fsqd
_refine_ls_weighting_details 'calc w=1/[\s^2^(Fo^2^)+(0.0675P)^2^+0.2521P] where P=(Fo^2^+2Fc^2^)/3'
_refine_ls_weighting_scheme calc
_refine_ls_wR_factor_gt 0.1031
_refine_ls_wR_factor_ref 0.1082
_reflns_number_gt 4070
_reflns_number_total 4674
_reflns_threshold_expression >2sigma(I)
_cod_data_source_file ic801536z_si_002.cif
_cod_data_source_block ch1ppx1_0m
_cod_depositor_comments
;
The following automatic conversions were performed:
'_symmetry_cell_setting' value 'Triclinic' changed to 'triclinic'
according to '/home/saulius/struct/CIF-dictionaries/cif_core.dic'
dictionary named 'cif_core.dic' version 2.4.1 from 2010-06-29.

Automatic conversion script
Id: cif_fix_enum 1527 2010-12-29 10:47:43Z saulius 
;
_cod_original_sg_symbol_Hall -P1
_cod_database_code 4306723

loop_
_symmetry_equiv_pos_as_xyz
'x, y, z'
'-x, -y, -z'

loop_
_atom_site_label
_atom_site_type_symbol
_atom_site_fract_x
_atom_site_fract_y
_atom_site_fract_z
_atom_site_U_iso_or_equiv
_atom_site_adp_type
_atom_site_occupancy
_atom_site_symmetry_multiplicity
_atom_site_calc_flag
_atom_site_refinement_flags
_atom_site_disorder_assembly
_atom_site_disorder_group
P1 P 0.40344(3) 0.40715(3) 0.40326(3) 0.01828(10) Uani 1 1 d . . .
N1 N 0.5000 0.5000 0.5000 0.0234(3) Uani 1 2 d S . .
C1 C 0.48752(14) 0.36607(14) 0.25342(13) 0.0215(3) Uani 1 1 d . . .
C2 C 0.46742(16) 0.23897(15) 0.18569(15) 0.0280(3) Uani 1 1 d . . .
H2 H 0.4082 0.1705 0.2185 0.034 Uiso 1 1 calc R . .
C3 C 0.53467(18) 0.21333(16) 0.06979(16) 0.0342(4) Uani 1 1 d . . .
H3 H 0.5208 0.1271 0.0234 0.041 Uiso 1 1 calc R . .
C4 C 0.62150(17) 0.31234(18) 0.02161(16) 0.0339(3) Uani 1 1 d . . .
H4 H 0.6671 0.2940 -0.0574 0.041 Uiso 1 1 calc R . .
C5 C 0.64175(17) 0.43759(18) 0.08844(16) 0.0341(3) Uani 1 1 d . . .
H5 H 0.7012 0.5055 0.0550 0.041 Uiso 1 1 calc R . .
C6 C 0.57580(16) 0.46520(15) 0.20443(15) 0.0274(3) Uani 1 1 d . . .
H6 H 0.5908 0.5515 0.2504 0.033 Uiso 1 1 calc R . .
C7 C 0.24557(14) 0.49146(13) 0.36041(14) 0.0213(3) Uani 1 1 d . . .
C8 C 0.17440(16) 0.47070(15) 0.23684(15) 0.0279(3) Uani 1 1 d . . .
H8 H 0.2096 0.4116 0.1710 0.033 Uiso 1 1 calc R . .
C9 C 0.05141(17) 0.53730(18) 0.21085(17) 0.0350(4) Uani 1 1 d . . .
H9 H 0.0023 0.5233 0.1270 0.042 Uiso 1 1 calc R . .
C10 C 0.00012(16) 0.62382(17) 0.30633(17) 0.0338(4) Uani 1 1 d . . .
H10 H -0.0843 0.6685 0.2878 0.041 Uiso 1 1 calc R . .
C11 C 0.07124(16) 0.64559(16) 0.42868(17) 0.0319(3) Uani 1 1 d . . .
H11 H 0.0360 0.7055 0.4938 0.038 Uiso 1 1 calc R . .
C12 C 0.19408(15) 0.57971(15) 0.45612(15) 0.0264(3) Uani 1 1 d . . .
H12 H 0.2431 0.5947 0.5400 0.032 Uiso 1 1 calc R . .
C13 C 0.35722(14) 0.24998(13) 0.47750(14) 0.0215(3) Uani 1 1 d . . .
C14 C 0.44907(16) 0.20070(15) 0.57392(15) 0.0285(3) Uani 1 1 d . . .
H14 H 0.5336 0.2502 0.6000 0.034 Uiso 1 1 calc R . .
C15 C 0.41654(19) 0.07894(17) 0.63174(18) 0.0372(4) Uani 1 1 d . . .
H15 H 0.4786 0.0457 0.6981 0.045 Uiso 1 1 calc R . .
C16 C 0.29405(19) 0.00571(16) 0.59305(18) 0.0375(4) Uani 1 1 d . . .
H16 H 0.2725 -0.0778 0.6325 0.045 Uiso 1 1 calc R . .
C17 C 0.20312(17) 0.05397(15) 0.49711(18) 0.0331(3) Uani 1 1 d . . .
H17 H 0.1193 0.0033 0.4706 0.040 Uiso 1 1 calc R . .
C18 C 0.23354(15) 0.17645(15) 0.43896(15) 0.0269(3) Uani 1 1 d . . .
H18 H 0.1705 0.2097 0.3735 0.032 Uiso 1 1 calc R . .
P2 P 0.0000 1.0000 1.0000 0.02086(12) Uani 1 2 d S . .
N2 N 0.02182(13) 0.82178(12) 0.95423(12) 0.0252(3) Uani 1 1 d . . .
N3 N 0.07223(12) 0.79521(11) 0.84799(12) 0.0246(3) Uani 1 1 d . . .
N4 N 0.11726(15) 0.76121(13) 0.75179(14) 0.0330(3) Uani 1 1 d . . .
N5 N 0.18113(12) 1.03448(12) 0.97276(13) 0.0258(3) Uani 1 1 d . . .
N6 N 0.21278(12) 1.14099(13) 0.92150(13) 0.0269(3) Uani 1 1 d . . .
N7 N 0.25187(15) 1.23704(16) 0.87526(17) 0.0418(4) Uani 1 1 d . . .
N8 N 0.04321(13) 0.96408(12) 1.17043(12) 0.0251(3) Uani 1 1 d . . .
N9 N 0.15480(13) 0.91176(12) 1.19686(12) 0.0252(3) Uani 1 1 d . . .
N10 N 0.25484(15) 0.86464(15) 1.23111(14) 0.0359(3) Uani 1 1 d . . .

loop_
_atom_site_aniso_label
_atom_site_aniso_U_11
_atom_site_aniso_U_22
_atom_site_aniso_U_33
_atom_site_aniso_U_23
_atom_site_aniso_U_13
_atom_site_aniso_U_12
P1 0.01959(17) 0.01520(17) 0.01970(17) -0.00090(12) 0.00005(12) 0.00002(12)
N1 0.0249(8) 0.0206(8) 0.0237(8) -0.0021(6) -0.0019(6) -0.0012(6)
C1 0.0223(6) 0.0208(6) 0.0210(6) -0.0016(5) 0.0000(5) 0.0036(5)
C2 0.0327(8) 0.0219(7) 0.0290(7) -0.0029(5) 0.0007(6) 0.0028(5)
C3 0.0424(9) 0.0286(8) 0.0310(8) -0.0090(6) 0.0007(7) 0.0109(6)
C4 0.0347(8) 0.0432(9) 0.0250(7) -0.0018(6) 0.0056(6) 0.0140(7)
C5 0.0340(8) 0.0394(9) 0.0300(8) 0.0021(6) 0.0097(6) 0.0023(7)
C6 0.0302(7) 0.0259(7) 0.0262(7) -0.0012(5) 0.0049(6) 0.0000(5)
C7 0.0205(6) 0.0184(6) 0.0251(7) 0.0030(5) 0.0007(5) 0.0002(5)
C8 0.0285(7) 0.0293(7) 0.0255(7) 0.0019(6) -0.0012(6) 0.0000(6)
C9 0.0287(8) 0.0433(9) 0.0326(8) 0.0109(7) -0.0074(6) 0.0012(6)
C10 0.0250(7) 0.0344(8) 0.0435(9) 0.0150(7) 0.0002(6) 0.0069(6)
C11 0.0293(8) 0.0294(8) 0.0382(8) 0.0041(6) 0.0052(6) 0.0090(6)
C12 0.0258(7) 0.0250(7) 0.0284(7) 0.0012(5) 0.0006(6) 0.0040(5)
C13 0.0241(6) 0.0164(6) 0.0242(6) -0.0015(5) 0.0047(5) 0.0005(5)
C14 0.0335(8) 0.0226(7) 0.0294(7) 0.0039(6) 0.0004(6) -0.0014(6)
C15 0.0470(10) 0.0279(8) 0.0374(9) 0.0113(7) 0.0024(7) 0.0007(7)
C16 0.0492(10) 0.0221(7) 0.0431(9) 0.0047(6) 0.0193(8) -0.0026(6)
C17 0.0313(8) 0.0226(7) 0.0461(9) -0.0049(6) 0.0170(7) -0.0056(6)
C18 0.0244(7) 0.0225(7) 0.0338(8) -0.0025(6) 0.0060(6) -0.0013(5)
P2 0.0223(2) 0.0166(2) 0.0236(2) 0.00182(17) 0.00015(18) 0.00110(17)
N2 0.0311(6) 0.0177(5) 0.0271(6) 0.0008(4) 0.0032(5) 0.0014(4)
N3 0.0258(6) 0.0164(5) 0.0310(6) 0.0007(5) -0.0006(5) -0.0009(4)
N4 0.0423(8) 0.0226(6) 0.0345(7) -0.0022(5) 0.0079(6) 0.0000(5)
N5 0.0236(6) 0.0220(6) 0.0322(6) 0.0049(5) 0.0023(5) 0.0008(4)
N6 0.0219(6) 0.0272(6) 0.0312(6) 0.0047(5) -0.0026(5) -0.0021(5)
N7 0.0297(7) 0.0395(8) 0.0564(10) 0.0212(7) -0.0047(6) -0.0071(6)
N8 0.0277(6) 0.0231(6) 0.0247(6) 0.0036(5) -0.0002(5) 0.0042(5)
N9 0.0322(6) 0.0212(6) 0.0217(6) -0.0012(4) -0.0014(5) 0.0034(5)
N10 0.0391(8) 0.0411(8) 0.0272(7) -0.0030(6) -0.0052(6) 0.0152(6)

loop_
_atom_type_symbol
_atom_type_description
_atom_type_scat_dispersion_real
_atom_type_scat_dispersion_imag
_atom_type_scat_source
C C 0.0033 0.0016 'International Tables Vol C Tables 4.2.6.8 and 6.1.1.4'
H H 0.0000 0.0000 'International Tables Vol C Tables 4.2.6.8 and 6.1.1.4'
N N 0.0061 0.0033 'International Tables Vol C Tables 4.2.6.8 and 6.1.1.4'
P P 0.1023 0.0942 'International Tables Vol C Tables 4.2.6.8 and 6.1.1.4'

loop_
_geom_angle_atom_site_label_1
_geom_angle_atom_site_label_2
_geom_angle_atom_site_label_3
_geom_angle
_geom_angle_site_symmetry_1
_geom_angle_site_symmetry_3
_geom_angle_publ_flag
N1 P1 C7 110.33(5) . . ?
N1 P1 C13 110.80(5) . . ?
C7 P1 C13 108.06(6) . . ?
N1 P1 C1 111.00(5) . . ?
C7 P1 C1 108.34(6) . . ?
C13 P1 C1 108.22(6) . . ?
P1 N1 P1 180.00(2) 2_666 . ?
C6 C1 C2 119.46(13) . . ?
C6 C1 P1 118.36(10) . . ?
C2 C1 P1 122.18(11) . . ?
C3 C2 C1 119.61(14) . . ?
C3 C2 H2 120.2 . . ?
C1 C2 H2 120.2 . . ?
C4 C3 C2 120.57(14) . . ?
C4 C3 H3 119.7 . . ?
C2 C3 H3 119.7 . . ?
C5 C4 C3 119.91(15) . . ?
C5 C4 H4 120.0 . . ?
C3 C4 H4 120.0 . . ?
C4 C5 C6 120.44(15) . . ?
C4 C5 H5 119.8 . . ?
C6 C5 H5 119.8 . . ?
C5 C6 C1 120.02(14) . . ?
C5 C6 H6 120.0 . . ?
C1 C6 H6 120.0 . . ?
C8 C7 C12 119.99(13) . . ?
C8 C7 P1 122.28(11) . . ?
C12 C7 P1 117.73(10) . . ?
C9 C8 C7 119.38(14) . . ?
C9 C8 H8 120.3 . . ?
C7 C8 H8 120.3 . . ?
C10 C9 C8 120.45(14) . . ?
C10 C9 H9 119.8 . . ?
C8 C9 H9 119.8 . . ?
C9 C10 C11 120.29(14) . . ?
C9 C10 H10 119.9 . . ?
C11 C10 H10 119.9 . . ?
C10 C11 C12 119.91(15) . . ?
C10 C11 H11 120.0 . . ?
C12 C11 H11 120.0 . . ?
C11 C12 C7 119.97(14) . . ?
C11 C12 H12 120.0 . . ?
C7 C12 H12 120.0 . . ?
C14 C13 C18 119.89(13) . . ?
C14 C13 P1 118.66(10) . . ?
C18 C13 P1 121.44(11) . . ?
C15 C14 C13 119.79(14) . . ?
C15 C14 H14 120.1 . . ?
C13 C14 H14 120.1 . . ?
C16 C15 C14 120.29(16) . . ?
C16 C15 H15 119.9 . . ?
C14 C15 H15 119.9 . . ?
C17 C16 C15 120.05(15) . . ?
C17 C16 H16 120.0 . . ?
C15 C16 H16 120.0 . . ?
C16 C17 C18 120.40(14) . . ?
C16 C17 H17 119.8 . . ?
C18 C17 H17 119.8 . . ?
C17 C18 C13 119.58(14) . . ?
C17 C18 H18 120.2 . . ?
C13 C18 H18 120.2 . . ?
N5 P2 N5 180.000(1) 2_577 . ?
N5 P2 N8 91.04(6) 2_577 2_577 ?
N5 P2 N8 88.96(6) . 2_577 ?
N5 P2 N8 88.96(6) 2_577 . ?
N5 P2 N8 91.04(6) . . ?
N8 P2 N8 180.000(1) 2_577 . ?
N5 P2 N2 89.14(6) 2_577 2_577 ?
N5 P2 N2 90.86(6) . 2_577 ?
N8 P2 N2 89.08(6) 2_577 2_577 ?
N8 P2 N2 90.92(6) . 2_577 ?
N5 P2 N2 90.86(6) 2_577 . ?
N5 P2 N2 89.14(6) . . ?
N8 P2 N2 90.92(6) 2_577 . ?
N8 P2 N2 89.08(6) . . ?
N2 P2 N2 180.0 2_577 . ?
N3 N2 P2 117.44(9) . . ?
N4 N3 N2 175.12(14) . . ?
N6 N5 P2 118.03(10) . . ?
N7 N6 N5 175.02(15) . . ?
N9 N8 P2 117.95(10) . . ?
N10 N9 N8 174.65(15) . . ?

loop_
_geom_bond_atom_site_label_1
_geom_bond_atom_site_label_2
_geom_bond_distance
_geom_bond_site_symmetry_2
_geom_bond_publ_flag
P1 N1 1.5503(3) . ?
P1 C7 1.7971(14) . ?
P1 C13 1.8003(14) . ?
P1 C1 1.8006(14) . ?
N1 P1 1.5503(3) 2_666 ?
C1 C6 1.397(2) . ?
C1 C2 1.3976(19) . ?
C2 C3 1.393(2) . ?
C2 H2 0.9500 . ?
C3 C4 1.384(3) . ?
C3 H3 0.9500 . ?
C4 C5 1.378(2) . ?
C4 H4 0.9500 . ?
C5 C6 1.390(2) . ?
C5 H5 0.9500 . ?
C6 H6 0.9500 . ?
C7 C8 1.3945(19) . ?
C7 C12 1.396(2) . ?
C8 C9 1.391(2) . ?
C8 H8 0.9500 . ?
C9 C10 1.384(3) . ?
C9 H9 0.9500 . ?
C10 C11 1.385(2) . ?
C10 H10 0.9500 . ?
C11 C12 1.388(2) . ?
C11 H11 0.9500 . ?
C12 H12 0.9500 . ?
C13 C14 1.394(2) . ?
C13 C18 1.3952(19) . ?
C14 C15 1.389(2) . ?
C14 H14 0.9500 . ?
C15 C16 1.385(2) . ?
C15 H15 0.9500 . ?
C16 C17 1.381(3) . ?
C16 H16 0.9500 . ?
C17 C18 1.392(2) . ?
C17 H17 0.9500 . ?
C18 H18 0.9500 . ?
P2 N5 1.8040(12) 2_577 ?
P2 N5 1.8040(12) . ?
P2 N8 1.8071(12) 2_577 ?
P2 N8 1.8071(12) . ?
P2 N2 1.8121(12) 2_577 ?
P2 N2 1.8121(12) . ?
N2 N3 1.2290(18) . ?
N3 N4 1.1325(18) . ?
N5 N6 1.2254(17) . ?
N6 N7 1.1341(18) . ?
N8 N9 1.2282(17) . ?
N9 N10 1.1266(18) . ?
